data_7002212
loop_
_publ_author_name
'Hudson, Zachary D.'
'Sanghvi, Chinar D.'
'Rhine, Melody A.'
'Ng, Julia J.'
'Bunge, Scott D.'
'Hardcastle, Kenneth I.'
'Saadein, Mohammad R.'
'MacBeth, Cora E.'
'Eichler, Jack F.'

_publ_section_title
;
 Synthesis and characterization of gold(iii) complexes possessing
 2,9-dialkylphenanthroline ligands: to bind or not to bind?
;
_journal_issue 36
_journal_name_full 'Dalton Transactions'
_journal_page_first 7473
_journal_page_last 7480
_journal_paper_doi 10.1039/b823215f
_journal_year 2009
_chemical_formula_sum 'C20 H25 Au Cl4 N2'
_chemical_formula_weight 632.19
_chemical_name_common (2)
_chemical_name_systematic
;
?
;
_space_group_IT_number 2
_symmetry_cell_setting triclinic
_symmetry_space_group_name_Hall '-P 1'
_symmetry_space_group_name_H-M 'P -1'
_atom_sites_solution_hydrogens geom
_atom_sites_solution_primary direct
_atom_sites_solution_secondary difmap
_audit_creation_method SHELXL-97
_cell_angle_alpha 92.196(4)
_cell_angle_beta 93.497(4)
_cell_angle_gamma 97.375(4)
_cell_formula_units_Z 2
_cell_length_a 9.013(2)
_cell_length_b 10.472(3)
_cell_length_c 11.909(3)
_cell_measurement_reflns_used 3189
_cell_measurement_temperature 160(2)
_cell_measurement_theta_max 24.31
_cell_measurement_theta_min 2.28
_cell_volume 1111.4(5)
_computing_cell_refinement 'Bruker SMART'
_computing_data_collection 'Bruker SMART'
_computing_data_reduction 'Bruker SAINT'
_computing_molecular_graphics 'Bruker SHELXTL'
_computing_publication_material 'Bruker SHELXTL'
_computing_structure_refinement 'SHELXL-97 (Sheldrick, 1997)'
_computing_structure_solution 'SHELXS-97 (Sheldrick, 1990)'
_diffrn_ambient_temperature 160(2)
_diffrn_measured_fraction_theta_full 0.998
_diffrn_measured_fraction_theta_max 0.998
_diffrn_measurement_device_type 'CCD area detector'
_diffrn_measurement_method 'phi and omega scans'
_diffrn_radiation_monochromator graphite
_diffrn_radiation_source 'fine-focus sealed tube'
_diffrn_radiation_type MoK\a
_diffrn_radiation_wavelength 0.71073
_diffrn_reflns_av_R_equivalents 0.0293
_diffrn_reflns_av_sigmaI/netI 0.0426
_diffrn_reflns_limit_h_max 10
_diffrn_reflns_limit_h_min -10
_diffrn_reflns_limit_k_max 12
_diffrn_reflns_limit_k_min -12
_diffrn_reflns_limit_l_max 14
_diffrn_reflns_limit_l_min -14
_diffrn_reflns_number 8947
_diffrn_reflns_theta_full 25.05
_diffrn_reflns_theta_max 25.05
_diffrn_reflns_theta_min 1.72
_exptl_absorpt_coefficient_mu 7.107
_exptl_absorpt_correction_T_max 0.4153
_exptl_absorpt_correction_T_min 0.2243
_exptl_absorpt_correction_type multi-scan
_exptl_absorpt_process_details SADABS
_exptl_crystal_colour yellow
_exptl_crystal_density_diffrn 1.889
_exptl_crystal_density_meas ?
_exptl_crystal_density_method .
_exptl_crystal_description irregular
_exptl_crystal_F_000 612
_exptl_crystal_size_max 0.30
_exptl_crystal_size_mid 0.18
_exptl_crystal_size_min 0.15
_refine_diff_density_max 0.995
_refine_diff_density_min -0.671
_refine_diff_density_rms 0.124
_refine_ls_extinction_method none
_refine_ls_goodness_of_fit_ref 1.036
_refine_ls_hydrogen_treatment mixed
_refine_ls_matrix_type full
_refine_ls_number_parameters 255
_refine_ls_number_reflns 3945
_refine_ls_number_restraints 0
_refine_ls_restrained_S_all 1.036
_refine_ls_R_factor_all 0.0547
_refine_ls_R_factor_gt 0.0321
_refine_ls_shift/su_max 1.069
_refine_ls_shift/su_mean 0.031
_refine_ls_structure_factor_coef Fsqd
_refine_ls_weighting_details 'calc w=1/[\s^2^(Fo^2^)+(0.0401P)^2^+1.8090P] where P=(Fo^2^+2Fc^2^)/3'
_refine_ls_weighting_scheme calc
_refine_ls_wR_factor_gt 0.0772
_refine_ls_wR_factor_ref 0.0871
_reflns_number_gt 2752
_reflns_number_total 3945
_reflns_threshold_expression >2sigma(I)
_cod_data_source_file b823215f.txt
_cod_data_source_block jack006
_cod_depositor_comments
;
The following automatic conversions were performed:
'_symmetry_cell_setting' value 'Triclinic' changed to 'triclinic'
according to '/home/saulius/struct/CIF-dictionaries/cif_core.dic'
dictionary named 'cif_core.dic' version 2.4.1 from
2010-06-29.

'_exptl_absorpt_correction_type' value 'MULTI-SCAN' changed
to 'multi-scan' according to
'/home/saulius/struct/CIF-dictionaries/cif_core.dic' dictionary named
'cif_core.dic' version 2.4.1 from 2010-06-29.

Automatic conversion script
Id: cif_fix_enum 1527 2010-12-29 10:47:43Z saulius 
;
_cod_original_cell_volume 1111.5(5)
_cod_original_sg_symbol_H-M P-1
_cod_database_code 7002212

loop_
_symmetry_equiv_pos_as_xyz
'x, y, z'
'-x, -y, -z'

loop_
_atom_site_label
_atom_site_type_symbol
_atom_site_fract_x
_atom_site_fract_y
_atom_site_fract_z
_atom_site_U_iso_or_equiv
_atom_site_adp_type
_atom_site_occupancy
_atom_site_symmetry_multiplicity
_atom_site_calc_flag
_atom_site_refinement_flags
_atom_site_disorder_assembly
_atom_site_disorder_group
Au1 Au 0.0000 0.0000 0.0000 0.04085(13) Uani 1 2 d S . .
Au2 Au 0.0000 0.5000 0.5000 0.03987(13) Uani 1 2 d S . .
Cl1 Cl 0.2400(2) -0.04744(18) 0.00697(19) 0.0591(5) Uani 1 1 d . . .
Cl2 Cl 0.0762(2) 0.18667(18) 0.10426(17) 0.0554(5) Uani 1 1 d . . .
Cl3 Cl 0.0347(2) 0.3534(2) 0.36149(18) 0.0589(5) Uani 1 1 d . . .
Cl4 Cl 0.2336(2) 0.6050(2) 0.48009(18) 0.0643(6) Uani 1 1 d . . .
N1 N 0.4749(8) 0.2457(6) 1.0703(6) 0.0461(17) Uani 1 1 d . . .
N2 N 0.3318(7) 0.2693(6) 0.8671(6) 0.0506(16) Uani 1 1 d . . .
H21 H 0.402(6) 0.223(6) 1.058(5) 0.006(17) Uiso 1 1 d . . .
C1 C 0.2643(10) 0.2779(8) 0.7684(8) 0.061(2) Uani 1 1 d . . .
C2 C 0.3281(10) 0.3548(8) 0.6854(8) 0.061(2) Uani 1 1 d . . .
H2 H 0.2747 0.3603 0.6148 0.073 Uiso 1 1 calc R . .
C3 C 0.4691(10) 0.4223(8) 0.7074(8) 0.061(2) Uani 1 1 d . . .
H3 H 0.5142 0.4736 0.6515 0.074 Uiso 1 1 calc R . .
C4 C 0.5454(9) 0.4154(7) 0.8114(7) 0.0463(19) Uani 1 1 d . . .
C5 C 0.4692(8) 0.3359(6) 0.8880(6) 0.0416(17) Uani 1 1 d . . .
C6 C 0.6883(9) 0.4815(7) 0.8426(7) 0.0502(19) Uani 1 1 d . . .
H6 H 0.7389 0.5336 0.7895 0.060 Uiso 1 1 calc R . .
C7 C 0.7557(9) 0.4731(7) 0.9455(7) 0.051(2) Uani 1 1 d . . .
H7 H 0.8506 0.5219 0.9652 0.061 Uiso 1 1 calc R . .
C8 C 0.6855(8) 0.3918(7) 1.0248(7) 0.0475(19) Uani 1 1 d . . .
C9 C 0.5418(8) 0.3252(6) 0.9951(6) 0.0411(17) Uani 1 1 d . . .
C10 C 0.7485(9) 0.3725(7) 1.1339(7) 0.055(2) Uani 1 1 d . . .
H10 H 0.8454 0.4154 1.1574 0.066 Uiso 1 1 calc R . .
C11 C 0.6729(9) 0.2933(7) 1.2063(7) 0.051(2) Uani 1 1 d . . .
H11 H 0.7170 0.2833 1.2793 0.061 Uiso 1 1 calc R . .
C12 C 0.5335(9) 0.2281(7) 1.1741(7) 0.0492(19) Uani 1 1 d . . .
C13 C 0.1072(12) 0.2062(11) 0.7466(10) 0.089(3) Uani 1 1 d . . .
H13 H 0.1077 0.1381 0.8032 0.106 Uiso 1 1 calc R . .
C14 C -0.0076(10) 0.2855(9) 0.7918(9) 0.068(2) Uani 1 1 d . . .
H14A H 0.0017 0.3694 0.7573 0.102 Uiso 1 1 calc R . .
H14B H 0.0101 0.2984 0.8737 0.102 Uiso 1 1 calc R . .
H14C H -0.1086 0.2400 0.7736 0.102 Uiso 1 1 calc R . .
C15 C 0.094(3) 0.122(3) 0.6321(19) 0.37(3) Uani 1 1 d . . .
H15A H 0.0796 0.1723 0.5646 0.441 Uiso 1 1 calc R . .
H15B H 0.1777 0.0704 0.6242 0.441 Uiso 1 1 calc R . .
C16 C -0.018(4) 0.060(3) 0.656(2) 0.38(3) Uani 1 1 d . . .
H16A H 0.0014 0.0159 0.7256 0.576 Uiso 1 1 calc R . .
H16B H -0.0529 -0.0049 0.5950 0.576 Uiso 1 1 calc R . .
H16C H -0.0951 0.1160 0.6669 0.576 Uiso 1 1 calc R . .
C17 C 0.4473(10) 0.1363(8) 1.2476(7) 0.062(2) Uani 1 1 d . . .
H17 H 0.3511 0.0999 1.2050 0.074 Uiso 1 1 calc R . .
C18 C 0.4078(12) 0.2126(9) 1.3579(8) 0.077(3) Uani 1 1 d . . .
H18A H 0.5007 0.2517 1.3995 0.115 Uiso 1 1 calc R . .
H18B H 0.3510 0.1526 1.4058 0.115 Uiso 1 1 calc R . .
H18C H 0.3473 0.2802 1.3364 0.115 Uiso 1 1 calc R . .
C19 C 0.5346(15) 0.0288(11) 1.2715(13) 0.125(6) Uani 1 1 d . . .
H19A H 0.6273 0.0615 1.3181 0.151 Uiso 1 1 calc R . .
H19B H 0.5634 -0.0096 1.2001 0.151 Uiso 1 1 calc R . .
C20 C 0.438(2) -0.0748(15) 1.3348(15) 0.166(7) Uani 1 1 d . . .
H20A H 0.3991 -0.0341 1.4002 0.249 Uiso 1 1 calc R . .
H20B H 0.5001 -0.1400 1.3600 0.249 Uiso 1 1 calc R . .
H20C H 0.3545 -0.1160 1.2841 0.249 Uiso 1 1 calc R . .

loop_
_atom_site_aniso_label
_atom_site_aniso_U_11
_atom_site_aniso_U_22
_atom_site_aniso_U_33
_atom_site_aniso_U_23
_atom_site_aniso_U_13
_atom_site_aniso_U_12
Au1 0.0528(3) 0.0315(2) 0.0372(2) -0.00162(16) 0.01058(19) -0.00091(18)
Au2 0.0375(2) 0.0496(3) 0.0332(2) 0.00605(18) 0.00165(17) 0.00726(19)
Cl1 0.0575(12) 0.0447(11) 0.0742(14) -0.0101(10) 0.0094(11) 0.0045(9)
Cl2 0.0637(13) 0.0413(10) 0.0582(12) -0.0147(9) 0.0051(10) -0.0002(9)
Cl3 0.0581(13) 0.0644(13) 0.0536(12) -0.0096(10) 0.0103(10) 0.0069(10)
Cl4 0.0480(12) 0.0853(15) 0.0555(13) -0.0053(11) 0.0102(10) -0.0081(11)
N1 0.033(4) 0.037(4) 0.067(5) -0.001(3) 0.008(4) -0.002(3)
N2 0.047(4) 0.046(4) 0.057(4) -0.008(3) 0.001(3) 0.006(3)
C1 0.052(5) 0.060(5) 0.073(7) -0.010(5) 0.014(5) 0.013(4)
C2 0.065(6) 0.055(5) 0.063(6) -0.012(4) -0.010(5) 0.022(5)
C3 0.062(6) 0.049(5) 0.078(7) 0.009(4) 0.021(5) 0.017(4)
C4 0.048(5) 0.040(4) 0.056(5) 0.003(4) 0.012(4) 0.019(4)
C5 0.040(4) 0.034(4) 0.052(5) -0.007(3) 0.011(4) 0.010(3)
C6 0.049(5) 0.043(4) 0.062(6) 0.005(4) 0.020(4) 0.008(4)
C7 0.042(4) 0.037(4) 0.074(6) -0.004(4) 0.024(4) 0.001(3)
C8 0.041(4) 0.040(4) 0.064(5) -0.008(4) 0.012(4) 0.012(3)
C9 0.037(4) 0.030(4) 0.056(5) -0.002(3) 0.012(4) 0.002(3)
C10 0.047(5) 0.048(5) 0.070(6) -0.016(4) 0.004(4) 0.011(4)
C11 0.050(5) 0.054(5) 0.047(5) 0.001(4) 0.003(4) 0.004(4)
C12 0.048(5) 0.047(4) 0.052(5) -0.004(4) 0.002(4) 0.004(4)
C13 0.073(7) 0.088(8) 0.095(9) -0.033(6) -0.010(6) -0.009(6)
C14 0.053(6) 0.073(6) 0.076(6) 0.013(5) 0.006(5) 0.001(5)
C15 0.21(2) 0.66(6) 0.129(19) 0.01(3) -0.033(16) -0.31(4)
C16 0.59(6) 0.43(5) 0.22(3) 0.01(3) 0.21(4) 0.34(5)
C17 0.057(5) 0.063(5) 0.063(6) 0.012(4) -0.004(4) -0.002(4)
C18 0.075(7) 0.074(6) 0.076(7) 0.009(5) -0.002(6) -0.009(5)
C19 0.113(10) 0.084(8) 0.197(15) 0.089(9) 0.066(10) 0.031(7)
C20 0.205(19) 0.129(13) 0.176(17) 0.032(12) 0.014(14) 0.060(13)

loop_
_atom_type_symbol
_atom_type_description
_atom_type_scat_dispersion_real
_atom_type_scat_dispersion_imag
_atom_type_scat_source
C C 0.0033 0.0016 'International Tables Vol C Tables 4.2.6.8 and 6.1.1.4'
H H 0.0000 0.0000 'International Tables Vol C Tables 4.2.6.8 and 6.1.1.4'
N N 0.0061 0.0033 'International Tables Vol C Tables 4.2.6.8 and 6.1.1.4'
Cl Cl 0.1484 0.1585 'International Tables Vol C Tables 4.2.6.8 and 6.1.1.4'
Au Au -2.0133 8.8022 'International Tables Vol C Tables 4.2.6.8 and 6.1.1.4'

loop_
_geom_angle_atom_site_label_1
_geom_angle_atom_site_label_2
_geom_angle_atom_site_label_3
_geom_angle
_geom_angle_site_symmetry_1
_geom_angle_site_symmetry_3
_geom_angle_publ_flag
Cl1 Au1 Cl1 180.00(9) 2 . ?
Cl1 Au1 Cl2 89.66(7) 2 . ?
Cl1 Au1 Cl2 90.34(7) . . ?
Cl1 Au1 Cl2 90.34(7) 2 2 ?
Cl1 Au1 Cl2 89.66(7) . 2 ?
Cl2 Au1 Cl2 180.00(10) . 2 ?
Cl3 Au2 Cl3 180.0 2_566 . ?
Cl3 Au2 Cl4 89.96(8) 2_566 2_566 ?
Cl3 Au2 Cl4 90.04(8) . 2_566 ?
Cl3 Au2 Cl4 90.04(8) 2_566 . ?
Cl3 Au2 Cl4 89.96(8) . . ?
Cl4 Au2 Cl4 180.00(5) 2_566 . ?
C12 N1 C9 124.9(7) . . ?
C12 N1 H21 118(5) . . ?
C9 N1 H21 116(5) . . ?
C1 N2 C5 117.7(7) . . ?
N2 C1 C2 122.6(8) . . ?
N2 C1 C13 117.6(9) . . ?
C2 C1 C13 119.7(9) . . ?
C3 C2 C1 119.2(9) . . ?
C3 C2 H2 120.4 . . ?
C1 C2 H2 120.4 . . ?
C2 C3 C4 120.1(8) . . ?
C2 C3 H3 120.0 . . ?
C4 C3 H3 120.0 . . ?
C3 C4 C6 124.4(8) . . ?
C3 C4 C5 115.4(8) . . ?
C6 C4 C5 120.1(8) . . ?
N2 C5 C4 124.9(7) . . ?
N2 C5 C9 117.3(7) . . ?
C4 C5 C9 117.8(7) . . ?
C7 C6 C4 121.8(7) . . ?
C7 C6 H6 119.1 . . ?
C4 C6 H6 119.1 . . ?
C6 C7 C8 120.3(8) . . ?
C6 C7 H7 119.9 . . ?
C8 C7 H7 119.9 . . ?
C9 C8 C7 118.6(8) . . ?
C9 C8 C10 116.5(7) . . ?
C7 C8 C10 124.9(8) . . ?
N1 C9 C8 118.8(8) . . ?
N1 C9 C5 119.9(7) . . ?
C8 C9 C5 121.3(7) . . ?
C11 C10 C8 121.5(8) . . ?
C11 C10 H10 119.3 . . ?
C8 C10 H10 119.3 . . ?
C10 C11 C12 120.6(8) . . ?
C10 C11 H11 119.7 . . ?
C12 C11 H11 119.7 . . ?
N1 C12 C11 117.7(8) . . ?
N1 C12 C17 119.1(7) . . ?
C11 C12 C17 123.2(8) . . ?
C1 C13 C14 110.5(8) . . ?
C1 C13 C15 110.7(10) . . ?
C14 C13 C15 127.6(14) . . ?
C1 C13 H13 101.3 . . ?
C14 C13 H13 101.3 . . ?
C15 C13 H13 100.9 . . ?
C13 C14 H14A 109.4 . . ?
C13 C14 H14B 109.5 . . ?
H14A C14 H14B 109.5 . . ?
C13 C14 H14C 109.5 . . ?
H14A C14 H14C 109.5 . . ?
H14B C14 H14C 109.5 . . ?
C16 C15 C13 92(2) . . ?
C16 C15 H15A 112.3 . . ?
C13 C15 H15A 112.8 . . ?
C16 C15 H15B 113.9 . . ?
C13 C15 H15B 113.7 . . ?
H15A C15 H15B 110.6 . . ?
C15 C16 H16A 109.0 . . ?
C15 C16 H16B 110.6 . . ?
H16A C16 H16B 108.8 . . ?
C15 C16 H16C 110.1 . . ?
H16A C16 H16C 109.2 . . ?
H16B C16 H16C 109.1 . . ?
C19 C17 C12 109.1(8) . . ?
C19 C17 C18 113.6(9) . . ?
C12 C17 C18 109.5(7) . . ?
C19 C17 H17 108.2 . . ?
C12 C17 H17 108.2 . . ?
C18 C17 H17 108.2 . . ?
C17 C18 H18A 109.4 . . ?
C17 C18 H18B 109.5 . . ?
H18A C18 H18B 109.5 . . ?
C17 C18 H18C 109.5 . . ?
H18A C18 H18C 109.5 . . ?
H18B C18 H18C 109.5 . . ?
C17 C19 C20 109.3(10) . . ?
C17 C19 H19A 109.8 . . ?
C20 C19 H19A 109.8 . . ?
C17 C19 H19B 109.8 . . ?
C20 C19 H19B 109.8 . . ?
H19A C19 H19B 108.3 . . ?
C19 C20 H20A 109.5 . . ?
C19 C20 H20B 109.5 . . ?
H20A C20 H20B 109.5 . . ?
C19 C20 H20C 109.4 . . ?
H20A C20 H20C 109.5 . . ?
H20B C20 H20C 109.5 . . ?

loop_
_geom_bond_atom_site_label_1
_geom_bond_atom_site_label_2
_geom_bond_distance
_geom_bond_site_symmetry_2
_geom_bond_publ_flag
Au1 Cl1 2.278(2) 2 ?
Au1 Cl1 2.278(2) . ?
Au1 Cl2 2.2805(18) . ?
Au1 Cl2 2.2805(18) 2 ?
Au2 Cl3 2.273(2) 2_566 ?
Au2 Cl3 2.273(2) . ?
Au2 Cl4 2.277(2) 2_566 ?
Au2 Cl4 2.277(2) . ?
N1 C12 1.343(10) . ?
N1 C9 1.361(9) . ?
N1 H21 0.67(6) . ?
N2 C1 1.301(11) . ?
N2 C5 1.345(9) . ?
C1 C2 1.404(12) . ?
C1 C13 1.518(13) . ?
C2 C3 1.378(12) . ?
C2 H2 0.9500 . ?
C3 C4 1.388(12) . ?
C3 H3 0.9500 . ?
C4 C6 1.403(11) . ?
C4 C5 1.409(10) . ?
C5 C9 1.413(10) . ?
C6 C7 1.346(11) . ?
C6 H6 0.9500 . ?
C7 C8 1.419(10) . ?
C7 H7 0.9500 . ?
C8 C9 1.408(10) . ?
C8 C10 1.419(11) . ?
C10 C11 1.369(11) . ?
C10 H10 0.9500 . ?
C11 C12 1.376(11) . ?
C11 H11 0.9500 . ?
C12 C17 1.500(11) . ?
C13 C14 1.518(14) . ?
C13 C15 1.59(3) . ?
C13 H13 1.0000 . ?
C14 H14A 0.9800 . ?
C14 H14B 0.9800 . ?
C14 H14C 0.9800 . ?
C15 C16 1.18(4) . ?
C15 H15A 0.9900 . ?
C15 H15B 0.9900 . ?
C16 H16A 0.9831 . ?
C16 H16B 0.9836 . ?
C16 H16C 0.9835 . ?
C17 C19 1.481(13) . ?
C17 C18 1.594(13) . ?
C17 H17 1.0000 . ?
C18 H18A 0.9800 . ?
C18 H18B 0.9800 . ?
C18 H18C 0.9800 . ?
C19 C20 1.550(18) . ?
C19 H19A 0.9900 . ?
C19 H19B 0.9900 . ?
C20 H20A 0.9800 . ?
C20 H20B 0.9800 . ?
C20 H20C 0.9800 . ?
